data_7044271
loop_
_publ_author_name
'Feng, Xun'
'Guo, Nan'
'Chen, Haipeng'
'Wang, Helin'
'Chen, Xin'
'Yue, Lingyun'
'Ng, Seik Weng'
'Liu, Xinfang'
'Ma, Lufang'
'Wang, Liya'

_publ_section_title
;
 Series anionic host coordination polymers based on azoxybenzene
 carboxylate: structures, luminescence and magnetic properties
;
_journal_name_full 'Dalton Trans.'
_journal_paper_doi 10.1039/C7DT02974H
_journal_year 2017
_chemical_formula_moiety 'C16 H14 N2 O13 Tb, H2 O, C10 H9 N2'
_chemical_formula_sum 'C26 H25 N4 O14 Tb'
_chemical_formula_weight 776.41
_chemical_name_systematic
;
 ? 
;
_space_group_crystal_system triclinic
_space_group_IT_number 2
_space_group_name_Hall '-P 1'
_space_group_name_H-M_alt 'P -1'
_symmetry_space_group_name_Hall '-P 1'
_symmetry_space_group_name_H-M 'P -1'
_atom_sites_solution_hydrogens mixed
_atom_sites_solution_primary direct
_audit_creation_date 2017-09-01
_audit_creation_method
;
Olex2 1.2
(compiled 2017.03.28 svn.r3405 for OlexSys, GUI svn.r5335)
;
_audit_update_record
;
2017-09-03 deposited with the CCDC.
2017-09-18 downloaded from the CCDC.
;
_cell_angle_alpha 108.622(2)
_cell_angle_beta 95.609(2)
_cell_angle_gamma 113.432(2)
_cell_formula_units_Z 2
_cell_length_a 10.9023(3)
_cell_length_b 11.4881(3)
_cell_length_c 13.1686(4)
_cell_measurement_reflns_used 4865
_cell_measurement_temperature 293(2)
_cell_measurement_theta_max 27.730
_cell_measurement_theta_min 3.733
_cell_volume 1385.36(8)
_computing_molecular_graphics 'Olex2 (Dolomanov et al., 2009)'
_computing_publication_material 'Olex2 (Dolomanov et al., 2009)'
_computing_structure_refinement 'ShelXL (Sheldrick, 2015)'
_computing_structure_solution 'SIR2004 (Burla et al., 2007)'
_diffrn_ambient_temperature 293(2)
_diffrn_measured_fraction_theta_full 0.996
_diffrn_measured_fraction_theta_max 0.996
_diffrn_measurement_device_type 'SuperNova, Single source'
_diffrn_measurement_method '\w scan'
_diffrn_radiation_type MoK\a
_diffrn_radiation_wavelength 0.71073
_diffrn_reflns_av_R_equivalents 0.0286
_diffrn_reflns_av_unetI/netI 0.0337
_diffrn_reflns_Laue_measured_fraction_full 0.996
_diffrn_reflns_Laue_measured_fraction_max 0.996
_diffrn_reflns_limit_h_max 12
_diffrn_reflns_limit_h_min -12
_diffrn_reflns_limit_k_max 13
_diffrn_reflns_limit_k_min -12
_diffrn_reflns_limit_l_max 15
_diffrn_reflns_limit_l_min -15
_diffrn_reflns_number 14757
_diffrn_reflns_point_group_measured_fraction_full 0.996
_diffrn_reflns_point_group_measured_fraction_max 0.996
_diffrn_reflns_theta_full 24.997
_diffrn_reflns_theta_max 24.997
_diffrn_reflns_theta_min 3.334
_exptl_absorpt_coefficient_mu 2.634
_exptl_absorpt_correction_T_max 0.59
_exptl_absorpt_correction_T_min 0.43
_exptl_absorpt_correction_type multi-scan
_exptl_absorpt_process_details sadabs
_exptl_crystal_colour colorless
_exptl_crystal_density_diffrn 1.859
_exptl_crystal_density_method 'not measured'
_exptl_crystal_description block
_exptl_crystal_F_000 770
_exptl_crystal_size_max 0.40
_exptl_crystal_size_mid 0.27
_exptl_crystal_size_min 0.20
_refine_diff_density_max 2.296
_refine_diff_density_min -0.667
_refine_diff_density_rms 0.094
_refine_ls_extinction_method none
_refine_ls_goodness_of_fit_ref 1.074
_refine_ls_hydrogen_treatment mixed
_refine_ls_matrix_type full
_refine_ls_number_parameters 420
_refine_ls_number_reflns 4865
_refine_ls_number_restraints 3
_refine_ls_restrained_S_all 1.074
_refine_ls_R_factor_all 0.0270
_refine_ls_R_factor_gt 0.0253
_refine_ls_shift/su_max 0.001
_refine_ls_shift/su_mean 0.000
_refine_ls_structure_factor_coef Fsqd
_refine_ls_weighting_details 'w=1/[\s^2^(Fo^2^)+(0.0324P)^2^+1.7943P] where P=(Fo^2^+2Fc^2^)/3'
_refine_ls_weighting_scheme calc
_refine_ls_wR_factor_gt 0.0656
_refine_ls_wR_factor_ref 0.0667
_reflns_Friedel_coverage 0.000
_reflns_number_gt 4627
_reflns_number_total 4865
_reflns_threshold_expression 'I > 2\s(I)'
_cod_data_source_file c7dt02974h2.cif
_cod_data_source_block tb
_cod_original_cell_volume 1385.36(7)
_cod_database_code 7044271
_shelx_shelxl_version_number 2014/7
_shelx_space_group_comment
;
The symmetry employed for this shelxl refinement is uniquely defined
by the following loop, which should always be used as a source of
symmetry information in preference to the above space-group names.
They are only intended as comments.
;
_olex2_refinement_description
;
1. Fixed Uiso
 At 1.2 times of:
  All C(H) groups
 At 1.5 times of:
  All O(H,H) groups
2. Restrained distances
 H1WB-O1W
 0.84 with sigma of 0.02
 O1W-H1WB
 0.83 with sigma of 0.02
 H1WA-O1W
 0.83 with sigma of 0.02
3.a Free rotating group:
 O5W(H5WA,H5WB)
3.b Rotating group:
 O2W(H2WA,H2WB), O3W(H3WA,H3WB), O4W(H4WA,H4WB)
3.c Aromatic/amide H refined with riding coordinates:
 C3(H3), C4(H4), C5(H5), C10(H10), C11(H11), C12(H12), C17(H17), C18(H18),
 C20(H20), C21(H21), C23(H23), C24(H24), C25(H25), C26(H26)
;
_olex2_submission_special_instructions 'No special instructions were received'

loop_
_space_group_symop_operation_xyz
'x, y, z'
'-x, -y, -z'

loop_
_atom_site_label
_atom_site_type_symbol
_atom_site_fract_x
_atom_site_fract_y
_atom_site_fract_z
_atom_site_U_iso_or_equiv
_atom_site_adp_type
_atom_site_occupancy
_atom_site_site_symmetry_order
_atom_site_calc_flag
_atom_site_refinement_flags_posn
Tb1 Tb 0.14292(2) 0.19394(2) 0.49316(2) 0.01652(7) Uani 1 1 d .
O1 O 0.1199(3) 0.2292(2) 0.3278(2) 0.0254(6) Uani 1 1 d .
O1W O 0.3704(3) 0.3058(3) 0.4610(2) 0.0267(6) Uani 1 1 d D
H1WA H 0.442(3) 0.352(5) 0.511(3) 0.054(16) Uiso 1 1 d D
H1WB H 0.371(5) 0.360(4) 0.431(4) 0.051(16) Uiso 1 1 d D
O2 O 0.1345(4) 0.0710(3) 0.1855(2) 0.0430(8) Uani 1 1 d .
O2W O 0.1951(3) 0.4338(2) 0.5555(2) 0.0244(6) Uani 1 1 d .
H2WA H 0.1314 0.4547 0.5906 0.037 Uiso 1 1 d GR
H2WB H 0.1967 0.4648 0.4979 0.037 Uiso 1 1 d GR
O3 O 0.3850(3) 0.4886(3) 0.3670(2) 0.0301(6) Uani 1 1 d .
O3W O 0.0601(3) 0.2451(3) 0.6707(2) 0.0274(6) Uani 1 1 d .
H3WA H 0.0427 0.3176 0.6846 0.041 Uiso 1 1 d GR
H3WB H 0.1237 0.2640 0.7299 0.041 Uiso 1 1 d GR
O4 O 0.2174(3) 0.5494(3) 0.3965(2) 0.0349(7) Uani 1 1 d .
O4W O 0.1535(3) 0.0060(2) 0.3583(2) 0.0260(6) Uani 1 1 d .
H4WA H 0.2277 0.0008 0.3801 0.039 Uiso 1 1 d GR
H4WB H 0.1544 0.0173 0.2967 0.039 Uiso 1 1 d GR
O5 O 0.7019(4) 0.7580(3) 0.2009(2) 0.0472(9) Uani 1 1 d .
O5W O 0.0315(3) 0.4715(3) 0.6890(2) 0.0346(7) Uani 1 1 d .
H5WA H 0.0770 0.5511 0.7409 0.052 Uiso 1 1 d G
H5WB H -0.0488 0.4602 0.6630 0.052 Uiso 1 1 d G
O6 O 0.6716(3) 0.7148(2) 0.3507(2) 0.0241(6) Uani 1 1 d .
O7 O 0.8954(3) 0.9906(2) 0.4318(2) 0.0224(6) Uani 1 1 d .
O8 O 0.9219(3) 1.1984(2) 0.4567(2) 0.0280(6) Uani 1 1 d .
O9 O 0.1887(5) 0.6868(4) 0.1679(4) 0.0893(15) Uani 1 1 d .
N1 N 0.2621(4) 0.6318(3) 0.1928(3) 0.0349(9) Uani 1 1 d .
N2 N 0.3870(3) 0.6866(3) 0.2315(3) 0.0412(10) Uani 1 1 d .
N3 N 0.1880(4) 0.7365(3) 0.8494(3) 0.0364(9) Uani 1 1 d .
N4 N 0.5608(4) 1.4333(3) 1.2192(3) 0.0387(9) Uani 1 1 d .
C1 C 0.1303(4) 0.1820(4) 0.2297(3) 0.0247(8) Uani 1 1 d .
C2 C 0.1372(4) 0.2690(4) 0.1627(3) 0.0263(8) Uani 1 1 d .
C3 C 0.0751(4) 0.2019(4) 0.0485(3) 0.0344(10) Uani 1 1 d .
H3 H 0.0371 0.1063 0.0153 0.041 Uiso 1 1 calc R
C4 C 0.0690(5) 0.2743(5) -0.0154(4) 0.0429(12) Uani 1 1 d .
H4 H 0.0254 0.2277 -0.0908 0.051 Uiso 1 1 calc R
C5 C 0.1280(5) 0.4162(4) 0.0327(4) 0.0401(11) Uani 1 1 d .
H5 H 0.1226 0.4666 -0.0091 0.048 Uiso 1 1 calc R
C6 C 0.1953(4) 0.4822(4) 0.1446(3) 0.0282(9) Uani 1 1 d .
C7 C 0.2015(4) 0.4124(4) 0.2125(3) 0.0238(8) Uani 1 1 d .
C8 C 0.2737(4) 0.4904(3) 0.3356(3) 0.0236(8) Uani 1 1 d .
C9 C 0.4640(4) 0.8331(4) 0.2923(3) 0.0259(8) Uani 1 1 d .
C10 C 0.4076(4) 0.9240(4) 0.3264(3) 0.0290(9) Uani 1 1 d .
H10 H 0.3125 0.8923 0.3050 0.035 Uiso 1 1 calc R
C11 C 0.4928(4) 1.0610(4) 0.3918(3) 0.0275(9) Uani 1 1 d .
H11 H 0.4549 1.1213 0.4155 0.033 Uiso 1 1 calc R
C12 C 0.6347(4) 1.1092(4) 0.4223(3) 0.0244(8) Uani 1 1 d .
H12 H 0.6921 1.2023 0.4646 0.029 Uiso 1 1 calc R
C13 C 0.6916(4) 1.0179(3) 0.3893(3) 0.0198(8) Uani 1 1 d .
C14 C 0.6074(4) 0.8793(3) 0.3244(3) 0.0206(8) Uani 1 1 d .
C15 C 0.6649(4) 0.7769(4) 0.2865(3) 0.0232(8) Uani 1 1 d .
C16 C 0.8450(4) 1.0725(4) 0.4288(3) 0.0200(8) Uani 1 1 d .
C17 C 0.2009(5) 0.8373(4) 0.8167(4) 0.0418(11) Uani 1 1 d .
H17 H 0.1615 0.8139 0.7427 0.050 Uiso 1 1 calc R
C18 C 0.2698(5) 0.9762(4) 0.8864(4) 0.0427(12) Uani 1 1 d .
H18 H 0.2746 1.0429 0.8592 0.051 Uiso 1 1 calc R
C19 C 0.3312(4) 1.0146(4) 0.9965(3) 0.0274(9) Uani 1 1 d .
C20 C 0.3150(5) 0.9091(4) 1.0309(4) 0.0456(12) Uani 1 1 d .
H20 H 0.3516 0.9289 1.1046 0.055 Uiso 1 1 calc R
C21 C 0.2446(5) 0.7745(4) 0.9556(4) 0.0475(13) Uani 1 1 d .
H21 H 0.2360 0.7056 0.9810 0.057 Uiso 1 1 calc R
C22 C 0.4098(4) 1.1614(4) 1.0737(3) 0.0276(9) Uani 1 1 d .
C23 C 0.4321(6) 1.2680(4) 1.0398(4) 0.0502(14) Uani 1 1 d .
H23 H 0.3956 1.2487 0.9662 0.060 Uiso 1 1 calc R
C24 C 0.5076(6) 1.4026(5) 1.1134(4) 0.0560(15) Uani 1 1 d .
H24 H 0.5218 1.4733 1.0889 0.067 Uiso 1 1 calc R
C25 C 0.5399(5) 1.3344(4) 1.2553(4) 0.0419(11) Uani 1 1 d .
H25 H 0.5762 1.3572 1.3298 0.050 Uiso 1 1 calc R
C26 C 0.4654(5) 1.1978(4) 1.1848(3) 0.0394(11) Uani 1 1 d .
H26 H 0.4523 1.1294 1.2120 0.047 Uiso 1 1 calc R

loop_
_atom_site_aniso_label
_atom_site_aniso_U_11
_atom_site_aniso_U_22
_atom_site_aniso_U_33
_atom_site_aniso_U_23
_atom_site_aniso_U_13
_atom_site_aniso_U_12
Tb1 0.01593(11) 0.01285(10) 0.01829(11) 0.00444(7) 0.00213(7) 0.00602(7)
O1 0.0327(15) 0.0219(13) 0.0194(14) 0.0074(11) 0.0045(11) 0.0115(12)
O1W 0.0208(15) 0.0269(15) 0.0289(16) 0.0117(13) 0.0035(12) 0.0076(12)
O2 0.080(2) 0.0257(15) 0.0280(16) 0.0105(13) 0.0174(15) 0.0277(16)
O2W 0.0270(14) 0.0174(12) 0.0256(14) 0.0057(11) 0.0062(11) 0.0094(11)
O3 0.0228(15) 0.0269(14) 0.0342(15) 0.0137(12) -0.0006(12) 0.0057(12)
O3W 0.0297(15) 0.0230(13) 0.0295(15) 0.0078(11) 0.0071(12) 0.0139(12)
O4 0.0386(17) 0.0273(14) 0.0302(16) 0.0003(12) 0.0007(13) 0.0173(13)
O4W 0.0294(15) 0.0253(13) 0.0285(14) 0.0108(12) 0.0102(12) 0.0166(12)
O5 0.089(3) 0.0501(19) 0.0272(17) 0.0171(14) 0.0221(17) 0.052(2)
O5W 0.0329(17) 0.0254(14) 0.0382(17) 0.0016(12) 0.0052(13) 0.0158(13)
O6 0.0237(14) 0.0177(12) 0.0283(14) 0.0100(11) -0.0007(11) 0.0078(11)
O7 0.0203(13) 0.0206(12) 0.0258(14) 0.0077(11) 0.0013(11) 0.0109(11)
O8 0.0185(14) 0.0179(13) 0.0407(16) 0.0103(12) 0.0010(12) 0.0041(11)
O9 0.080(3) 0.065(3) 0.105(4) 0.028(3) -0.017(3) 0.029(2)
N1 0.0240(19) 0.0236(17) 0.056(2) 0.0192(17) 0.0010(16) 0.0094(15)
N2 0.0190(19) 0.0209(17) 0.062(3) 0.0020(17) -0.0012(17) 0.0026(15)
N3 0.036(2) 0.0240(17) 0.038(2) 0.0056(16) 0.0064(16) 0.0088(16)
N4 0.037(2) 0.0274(18) 0.038(2) 0.0030(16) 0.0085(17) 0.0101(16)
C1 0.026(2) 0.0146(17) 0.023(2) 0.0047(15) 0.0027(16) 0.0025(16)
C2 0.027(2) 0.0227(19) 0.025(2) 0.0082(16) 0.0054(16) 0.0087(16)
C3 0.041(3) 0.0203(19) 0.026(2) 0.0041(17) 0.0028(18) 0.0041(18)
C4 0.053(3) 0.037(2) 0.022(2) 0.0105(19) 0.000(2) 0.008(2)
C5 0.043(3) 0.035(2) 0.034(2) 0.020(2) 0.001(2) 0.008(2)
C6 0.026(2) 0.0171(18) 0.034(2) 0.0104(16) 0.0011(17) 0.0032(16)
C7 0.0197(19) 0.0208(18) 0.025(2) 0.0080(16) 0.0024(15) 0.0056(16)
C8 0.023(2) 0.0144(17) 0.028(2) 0.0094(16) 0.0008(16) 0.0039(16)
C9 0.023(2) 0.0211(18) 0.029(2) 0.0069(16) -0.0001(16) 0.0094(16)
C10 0.0161(19) 0.033(2) 0.040(2) 0.0162(19) 0.0048(17) 0.0115(17)
C11 0.027(2) 0.0251(19) 0.036(2) 0.0108(17) 0.0081(17) 0.0184(17)
C12 0.026(2) 0.0178(18) 0.029(2) 0.0090(16) 0.0058(16) 0.0096(16)
C13 0.0185(18) 0.0173(17) 0.0231(19) 0.0083(15) 0.0041(15) 0.0076(15)
C14 0.0191(19) 0.0166(17) 0.0241(19) 0.0077(15) 0.0001(15) 0.0077(15)
C15 0.023(2) 0.0166(17) 0.022(2) 0.0021(15) -0.0054(15) 0.0077(15)
C16 0.0216(19) 0.0200(18) 0.0163(17) 0.0068(14) 0.0040(14) 0.0080(16)
C17 0.048(3) 0.034(2) 0.026(2) 0.0058(19) -0.001(2) 0.010(2)
C18 0.060(3) 0.028(2) 0.031(2) 0.0128(19) 0.001(2) 0.014(2)
C19 0.028(2) 0.0224(19) 0.025(2) 0.0064(16) 0.0016(16) 0.0089(17)
C20 0.066(3) 0.029(2) 0.030(2) 0.0100(19) -0.005(2) 0.015(2)
C21 0.067(3) 0.021(2) 0.043(3) 0.009(2) 0.001(2) 0.015(2)
C22 0.027(2) 0.0216(19) 0.027(2) 0.0047(16) 0.0039(16) 0.0088(17)
C23 0.078(4) 0.025(2) 0.031(2) 0.0079(19) -0.004(2) 0.015(2)
C24 0.083(4) 0.024(2) 0.052(3) 0.016(2) 0.005(3) 0.018(2)
C25 0.043(3) 0.036(2) 0.025(2) 0.0032(19) -0.0003(19) 0.007(2)
C26 0.044(3) 0.028(2) 0.030(2) 0.0107(19) 0.000(2) 0.004(2)

loop_
_atom_type_symbol
_atom_type_description
_atom_type_scat_dispersion_real
_atom_type_scat_dispersion_imag
_atom_type_scat_source
C C 0.0033 0.0016 'International Tables Vol C Tables 4.2.6.8 and 6.1.1.4'
H H 0.0000 0.0000 'International Tables Vol C Tables 4.2.6.8 and 6.1.1.4'
N N 0.0061 0.0033 'International Tables Vol C Tables 4.2.6.8 and 6.1.1.4'
O O 0.0106 0.0060 'International Tables Vol C Tables 4.2.6.8 and 6.1.1.4'
Tb Tb -0.1723 4.1537 'International Tables Vol C Tables 4.2.6.8 and 6.1.1.4'

loop_
_geom_angle_atom_site_label_1
_geom_angle_atom_site_label_2
_geom_angle_atom_site_label_3
_geom_angle
_geom_angle_site_symmetry_1
_geom_angle_site_symmetry_3
O1 Tb1 O1W 69.46(9) . .
O1 Tb1 O2W 76.50(9) . .
O1 Tb1 O3W 137.68(9) . .
O1 Tb1 O4W 75.01(9) . .
O1 Tb1 O6 134.00(9) . 2_666
O1 Tb1 O7 142.86(8) . 2_666
O1 Tb1 O7 93.98(8) . 1_445
O1 Tb1 O8 73.36(9) . 1_445
O1 Tb1 C16 82.30(10) . 1_445
O1W Tb1 O3W 130.44(9) . .
O1W Tb1 O7 151.08(9) . 1_445
O1W Tb1 O7 117.21(9) . 2_666
O1W Tb1 C16 151.75(10) . 1_445
O2W Tb1 O1W 75.71(9) . .
O2W Tb1 O3W 74.90(8) . .
O2W Tb1 O7 124.73(8) . 1_445
O2W Tb1 O7 140.15(8) . 2_666
O2W Tb1 O8 73.85(8) . 1_445
O2W Tb1 C16 99.07(9) . 1_445
O3W Tb1 O7 77.82(8) . 1_445
O3W Tb1 C16 72.25(9) . 1_445
O4W Tb1 O1W 78.01(9) . .
O4W Tb1 O2W 146.46(9) . .
O4W Tb1 O3W 138.64(8) . .
O4W Tb1 O7 71.39(9) . 2_666
O4W Tb1 O7 74.77(8) . 1_445
O4W Tb1 O8 113.72(9) . 1_445
O4W Tb1 C16 94.29(9) . 1_445
O6 Tb1 O1W 66.41(9) 2_666 .
O6 Tb1 O2W 80.73(8) 2_666 .
O6 Tb1 O3W 70.13(9) 2_666 .
O6 Tb1 O4W 107.24(9) 2_666 .
O6 Tb1 O7 131.58(8) 2_666 1_445
O6 Tb1 O7 72.41(8) 2_666 2_666
O6 Tb1 O8 136.22(9) 2_666 1_445
O6 Tb1 C16 141.03(10) 2_666 1_445
O7 Tb1 O3W 68.61(8) 2_666 .
O7 Tb1 O7 62.38(9) 2_666 1_445
O7 Tb1 C16 26.19(9) 1_445 1_445
O7 Tb1 C16 84.85(9) 2_666 1_445
O8 Tb1 O1W 136.22(9) 1_445 .
O8 Tb1 O3W 69.15(9) 1_445 .
O8 Tb1 O7 51.63(8) 1_445 1_445
O8 Tb1 O7 106.33(8) 1_445 2_666
O8 Tb1 C16 25.45(9) 1_445 1_445
C1 O1 Tb1 140.0(2) . .
Tb1 O1W H1WA 123(4) . .
Tb1 O1W H1WB 110(4) . .
H1WA O1W H1WB 103(5) . .
Tb1 O2W H2WA 113.8 . .
Tb1 O2W H2WB 113.1 . .
H2WA O2W H2WB 105.1 . .
Tb1 O3W H3WA 111.4 . .
Tb1 O3W H3WB 111.5 . .
H3WA O3W H3WB 107.4 . .
Tb1 O4W H4WA 110.4 . .
Tb1 O4W H4WB 109.7 . .
H4WA O4W H4WB 108.7 . .
H5WA O5W H5WB 109.4 . .
C15 O6 Tb1 124.0(2) . 2_666
Tb1 O7 Tb1 117.62(9) 2_666 1_665
C16 O7 Tb1 89.6(2) . 1_665
C16 O7 Tb1 138.0(2) . 2_666
C16 O8 Tb1 97.8(2) . 1_665
O9 N1 C6 115.0(3) . .
N2 N1 O9 127.9(4) . .
N2 N1 C6 115.2(3) . .
N1 N2 C9 121.1(4) . .
C17 N3 C21 116.0(4) . .
C25 N4 C24 120.2(4) . .
O1 C1 C2 116.5(3) . .
O2 C1 O1 124.8(4) . .
O2 C1 C2 118.7(3) . .
C3 C2 C1 118.5(3) . .
C7 C2 C1 121.5(3) . .
C7 C2 C3 119.9(4) . .
C2 C3 H3 119.3 . .
C4 C3 C2 121.4(4) . .
C4 C3 H3 119.3 . .
C3 C4 H4 120.1 . .
C3 C4 C5 119.7(4) . .
C5 C4 H4 120.1 . .
C4 C5 H5 120.7 . .
C4 C5 C6 118.5(4) . .
C6 C5 H5 120.7 . .
C5 C6 N1 117.8(4) . .
C5 C6 C7 123.4(4) . .
C7 C6 N1 118.8(3) . .
C2 C7 C8 122.0(3) . .
C6 C7 C2 116.9(3) . .
C6 C7 C8 121.0(3) . .
O3 C8 C7 116.5(3) . .
O4 C8 O3 125.7(4) . .
O4 C8 C7 117.8(3) . .
C10 C9 N2 125.7(4) . .
C10 C9 C14 120.7(3) . .
C14 C9 N2 113.3(3) . .
C9 C10 H10 120.0 . .
C11 C10 C9 119.9(4) . .
C11 C10 H10 120.0 . .
C10 C11 H11 119.8 . .
C10 C11 C12 120.3(4) . .
C12 C11 H11 119.8 . .
C11 C12 H12 120.0 . .
C11 C12 C13 119.9(3) . .
C13 C12 H12 120.0 . .
C12 C13 C16 118.4(3) . .
C14 C13 C12 120.6(3) . .
C14 C13 C16 120.9(3) . .
C9 C14 C15 119.2(3) . .
C13 C14 C9 118.5(3) . .
C13 C14 C15 122.3(3) . .
O5 C15 O6 123.9(4) . .
O5 C15 C14 120.7(3) . .
O6 C15 C14 115.3(3) . .
O7 C16 Tb1 64.26(18) . 1_665
O7 C16 C13 119.9(3) . .
O8 C16 Tb1 56.77(18) . 1_665
O8 C16 O7 121.0(3) . .
O8 C16 C13 119.1(3) . .
C13 C16 Tb1 174.6(2) . 1_665
N3 C17 H17 118.1 . .
N3 C17 C18 123.8(4) . .
C18 C17 H17 118.1 . .
C17 C18 H18 120.2 . .
C19 C18 C17 119.6(4) . .
C19 C18 H18 120.2 . .
C18 C19 C22 121.9(4) . .
C20 C19 C18 116.5(4) . .
C20 C19 C22 121.7(4) . .
C19 C20 H20 120.2 . .
C21 C20 C19 119.7(4) . .
C21 C20 H20 120.2 . .
N3 C21 C20 124.4(4) . .
N3 C21 H21 117.8 . .
C20 C21 H21 117.8 . .
C23 C22 C19 122.5(4) . .
C23 C22 C26 116.5(4) . .
C26 C22 C19 121.0(4) . .
C22 C23 H23 119.6 . .
C24 C23 C22 120.8(4) . .
C24 C23 H23 119.6 . .
N4 C24 C23 120.9(4) . .
N4 C24 H24 119.6 . .
C23 C24 H24 119.6 . .
N4 C25 H25 119.4 . .
N4 C25 C26 121.2(4) . .
C26 C25 H25 119.4 . .
C22 C26 H26 119.8 . .
C25 C26 C22 120.4(4) . .
C25 C26 H26 119.8 . .

loop_
_geom_bond_atom_site_label_1
_geom_bond_atom_site_label_2
_geom_bond_distance
_geom_bond_site_symmetry_2
Tb1 O1 2.346(2) .
Tb1 O1W 2.450(3) .
Tb1 O2W 2.410(2) .
Tb1 O3W 2.566(3) .
Tb1 O4W 2.370(2) .
Tb1 O6 2.353(2) 2_666
Tb1 O7 2.522(2) 2_666
Tb1 O7 2.598(2) 1_445
Tb1 O8 2.434(3) 1_445
Tb1 C16 2.884(4) 1_445
O1 C1 1.268(4) .
O1W H1WA 0.82(2) .
O1W H1WB 0.828(14) .
O2 C1 1.243(5) .
O2W H2WA 0.9368 .
O2W H2WB 0.9339 .
O3 C8 1.254(5) .
O3W H3WA 0.8939 .
O3W H3WB 0.8949 .
O4 C8 1.248(5) .
O4W H4WA 0.8622 .
O4W H4WB 0.8619 .
O5 C15 1.218(5) .
O5W H5WA 0.8502 .
O5W H5WB 0.8502 .
O6 Tb1 2.353(2) 2_666
O6 C15 1.282(4) .
O7 Tb1 2.598(2) 1_665
O7 Tb1 2.522(2) 2_666
O7 C16 1.273(4) .
O8 Tb1 2.435(3) 1_665
O8 C16 1.251(4) .
O9 N1 1.276(5) .
N1 N2 1.220(5) .
N1 C6 1.451(5) .
N2 C9 1.437(5) .
N3 C17 1.321(6) .
N3 C21 1.325(6) .
N4 C24 1.330(6) .
N4 C25 1.315(6) .
C1 C2 1.516(5) .
C2 C3 1.399(5) .
C2 C7 1.392(5) .
C3 H3 0.9300 .
C3 C4 1.373(6) .
C4 H4 0.9300 .
C4 C5 1.379(6) .
C5 H5 0.9300 .
C5 C6 1.385(6) .
C6 C7 1.391(5) .
C7 C8 1.521(5) .
C9 C10 1.390(5) .
C9 C14 1.405(5) .
C10 H10 0.9300 .
C10 C11 1.377(5) .
C11 H11 0.9300 .
C11 C12 1.384(5) .
C12 H12 0.9300 .
C12 C13 1.399(5) .
C13 C14 1.387(5) .
C13 C16 1.499(5) .
C14 C15 1.515(5) .
C16 Tb1 2.884(4) 1_665
C17 H17 0.9300 .
C17 C18 1.389(6) .
C18 H18 0.9300 .
C18 C19 1.382(6) .
C19 C20 1.379(6) .
C19 C22 1.482(5) .
C20 H20 0.9300 .
C20 C21 1.375(6) .
C21 H21 0.9300 .
C22 C23 1.376(6) .
C22 C26 1.384(6) .
C23 H23 0.9300 .
C23 C24 1.372(6) .
C24 H24 0.9300 .
C25 H25 0.9300 .
C25 C26 1.376(6) .
C26 H26 0.9300 .
